data_8104083
loop_
_publ_author_name
'Deiseroth, H.J.'
'Pfeifer, H.'

_publ_section_title
;
 Crystal structure of Ge In4 S4
;
_journal_name_full 'Zeitschrift fuer Kristallographie (149,1979-)'
_journal_page_first 378
_journal_page_last 379
_journal_volume 208
_journal_year 1993
_chemical_formula_sum 'Ge In4 S4'
_space_group_IT_number 205
_symmetry_space_group_name_Hall '-P 2ac 2ab 3'
_symmetry_space_group_name_H-M 'P a -3'
_cell_angle_alpha 90
_cell_angle_beta 90
_cell_angle_gamma 90
_cell_formula_units_Z 8
_cell_length_a 12.1231
_cell_length_b 12.1231
_cell_length_c 12.1231
_cell_volume 1781.727
_citation_journal_id_ASTM ZEKRDZ
_cod_data_source_file Deiseroth_ZEKRDZ_1993_1590.cif
_cod_data_source_block Ge1In4S4
_cod_original_formula_sum 'Ge1 In4 S4'
_cod_database_code 8104083

loop_
_symmetry_equiv_pos_as_xyz
x,y,z
-x+1/2,-y,z+1/2
x+1/2,-y+1/2,-z
-x,y+1/2,-z+1/2
z,x,y
-z+1/2,-x,y+1/2
z+1/2,-x+1/2,-y
-z,x+1/2,-y+1/2
y,z,x
y+1/2,-z+1/2,-x
-y,z+1/2,-x+1/2
-y+1/2,-z,x+1/2
-x,-y,-z
x-1/2,y,-z-1/2
-x-1/2,y-1/2,z
x,-y-1/2,z-1/2
-z,-x,-y
z-1/2,x,-y-1/2
-z-1/2,x-1/2,y
z,-x-1/2,y-1/2
-y,-z,-x
-y-1/2,z-1/2,x
y,-z-1/2,x-1/2
y-1/2,z,-x-1/2

loop_
_atom_site_label
_atom_site_type_symbol
_atom_site_fract_x
_atom_site_fract_y
_atom_site_fract_z
_atom_site_occupancy
_atom_site_U_iso_or_equiv
Ge1 Ge+4 0.3993 0.3993 0.3993 1 0.0
In2 In+1 0.27286 0.03324 0.05975 1 0.0
S1 S-2 0.32652 0.07267 0.25671 1 0.0
In1 In+1 0.27539 0.27539 0.27539 1 0.0
S2 S-2 0.0745 0.0745 0.0745 1 0.0
